data_4034525
loop_
_publ_author_name
'Kang, Kyoungmin'
'Nishimoto, Yoshihiro'
'Yasuda, Makoto'

_publ_section_title
;
 Regio- and Stereoselective Carboindation of Internal Alkynyl Ethers with
 Organosilicon or -stannane Nucleophiles.
;
_journal_issue 21
_journal_name_full 'The Journal of organic chemistry'
_journal_page_first 13345
_journal_page_last 13363
_journal_paper_doi 10.1021/acs.joc.9b01505
_journal_volume 84
_journal_year 2019
_chemical_formula_moiety 'C14 H17 I O3'
_chemical_formula_sum 'C14 H17 I O3'
_chemical_formula_weight 360.19
_space_group_crystal_system triclinic
_space_group_IT_number 2
_space_group_name_Hall '-P 1'
_space_group_name_H-M_alt 'P -1'
_atom_sites_solution_hydrogens geom
_atom_sites_solution_primary direct
_atom_sites_solution_secondary difmap
_cell_angle_alpha 77.690(8)
_cell_angle_beta 66.808(10)
_cell_angle_gamma 83.175(8)
_cell_formula_units_Z 2
_cell_length_a 8.4308(9)
_cell_length_b 8.9813(7)
_cell_length_c 10.4867(11)
_cell_measurement_reflns_used 5395
_cell_measurement_temperature 123
_cell_measurement_theta_max 29.59
_cell_measurement_theta_min 2.30
_cell_volume 712.56(13)
_computing_cell_refinement 'CrysAlisPro 1.171.39.31d (Rigaku OD, 2017)'
_computing_data_collection 'CrysAlisPro 1.171.39.31d (Rigaku OD, 2017)'
_computing_data_reduction 'CrysAlisPro 1.171.39.31d (Rigaku OD, 2017)'
_computing_molecular_graphics 'CrystalStructure 4.2.5'
_computing_publication_material 'CrystalStructure 4.2.5 (Rigaku, 2017)'
_computing_structure_refinement 'CRYSTALS (Carruthers, et al., 1999)'
_computing_structure_solution 'SIR92 (Altomare, et al., 1994)'
_diffrn_ambient_temperature 123
_diffrn_detector_area_resol_mean 5.811
_diffrn_measured_fraction_theta_full 0.984
_diffrn_measured_fraction_theta_max 0.803
_diffrn_measurement_device_type 'Rigaku XtaLAB P200'
_diffrn_measurement_method \w
_diffrn_radiation_type 'Mo K\a'
_diffrn_radiation_wavelength 0.71073
_diffrn_reflns_av_R_equivalents 0.0728
_diffrn_reflns_limit_h_max 10
_diffrn_reflns_limit_h_min -12
_diffrn_reflns_limit_k_max 12
_diffrn_reflns_limit_k_min -12
_diffrn_reflns_limit_l_max 14
_diffrn_reflns_limit_l_min -14
_diffrn_reflns_number 9986
_diffrn_reflns_theta_full 27.51
_diffrn_reflns_theta_max 30.75
_diffrn_reflns_theta_min 2.149
_diffrn_standards_number 0
_exptl_absorpt_coefficient_mu 2.246
_exptl_absorpt_correction_T_max 1.000
_exptl_absorpt_correction_T_min 0.924
_exptl_absorpt_correction_type multi-scan
_exptl_absorpt_process_details
;
CrysAlisPro 1.171.39.31d (Rigaku Oxford Diffraction, 2017)
Empirical absorption correction using spherical harmonics,
 implemented in SCALE3 ABSPACK scaling algorithm.
;
_exptl_crystal_colour nONE
_exptl_crystal_density_diffrn 1.679
_exptl_crystal_density_method 'not measured'
_exptl_crystal_description nONE
_exptl_crystal_F_000 356.00
_refine_diff_density_max 4.580
_refine_diff_density_min -3.730
_refine_ls_extinction_method none
_refine_ls_goodness_of_fit_ref 0.990
_refine_ls_hydrogen_treatment constr
_refine_ls_number_parameters 180
_refine_ls_number_reflns 3211
_refine_ls_R_factor_gt 0.0372
_refine_ls_shift/su_max 0.000
_refine_ls_structure_factor_coef F
_refine_ls_weighting_details 'w = 1/[0.0004Fo^2^ + 1.0000\s(Fo^2^)]'
_refine_ls_weighting_scheme calc
_refine_ls_wR_factor_ref 0.0436
_reflns_number_gt 3211
_reflns_number_total 3566
_reflns_threshold_expression F>2.0\s(F)
_cod_data_source_file jo9b01505_si_002.cif
_cod_data_source_block 5ah
_cod_database_code 4034525

loop_
_space_group_symop_id
_space_group_symop_operation_xyz
1 +X,+Y,+Z
2 -X,-Y,-Z

loop_
_atom_site_label
_atom_site_type_symbol
_atom_site_fract_x
_atom_site_fract_y
_atom_site_fract_z
_atom_site_U_iso_or_equiv
_atom_site_adp_type
_atom_site_occupancy
_atom_site_site_symmetry_multiplicity
_atom_site_calc_flag
_atom_site_refinement_flags
I1 I 0.39636(3) 0.05812(2) 0.21835(2) 0.02476(7) Uani 1 2 d .
O1 O 0.7365(4) 0.4812(3) 0.3965(3) 0.0335(7) Uani 1 2 d .
O2 O 0.7012(3) 0.5251(3) 0.1909(2) 0.0238(6) Uani 1 2 d .
O3 O 0.7834(3) 0.1375(2) 0.0952(2) 0.0187(5) Uani 1 2 d .
C1 C 0.7026(4) 0.3548(4) -0.0555(3) 0.0223(8) Uani 1 2 d .
C6 C 0.8367(5) 0.3690(4) -0.3079(3) 0.0256(8) Uani 1 2 d .
C7 C 0.7971(4) 0.2209(4) -0.0367(3) 0.0170(7) Uani 1 2 d .
C8 C 0.9104(4) 0.1604(4) -0.1510(3) 0.0220(8) Uani 1 2 d .
C9 C 0.5330(4) 0.1802(4) 0.2910(3) 0.0198(7) Uani 1 2 d .
C10 C 0.6408(5) 0.6792(4) 0.2112(4) 0.0292(9) Uani 1 2 d .
C11 C 0.7233(5) 0.4287(4) -0.1918(3) 0.0239(8) Uani 1 2 d .
C12 C 0.6997(4) 0.2040(3) 0.2145(3) 0.0176(7) Uani 1 2 d .
C13 C 0.7464(4) 0.4380(4) 0.2929(3) 0.0215(8) Uani 1 2 d .
C14 C 0.9302(4) 0.2352(4) -0.2872(3) 0.0256(8) Uani 1 2 d .
C15 C 0.4249(5) 0.2285(4) 0.4290(3) 0.0276(8) Uani 1 2 d .
C16 C 0.8520(5) 0.1805(4) 0.3816(4) 0.0300(9) Uani 1 2 d .
C17 C 0.8201(4) 0.2819(4) 0.2557(3) 0.0198(7) Uani 1 2 d .
C18 C 0.9950(4) 0.3120(4) 0.1329(3) 0.0251(8) Uani 1 2 d .
H1 H 0.62621 0.39497 0.02214 0.0269 Uiso 1 2 calc R
H2 H 0.84923 0.41817 -0.39864 0.0315 Uiso 1 2 calc R
H3 H 0.97296 0.07009 -0.13737 0.0264 Uiso 1 2 calc R
H4 H 0.66088 0.51921 -0.20514 0.0300 Uiso 1 2 calc R
H5 H 1.00716 0.19495 -0.36462 0.0300 Uiso 1 2 calc R
H6 H 0.53856 0.67583 0.29563 0.0375 Uiso 1 2 calc R
H7 H 0.72868 0.73026 0.2202 0.0376 Uiso 1 2 calc R
H8 H 0.61481 0.7337 0.13205 0.0375 Uiso 1 2 calc R
H9 H 0.32046 0.27941 0.42332 0.0298 Uiso 1 2 calc R
H10 H 0.39665 0.14037 0.50297 0.0301 Uiso 1 2 calc R
H11 H 0.48771 0.29672 0.44917 0.0298 Uiso 1 2 calc R
H12 H 0.9247 0.23138 0.40854 0.0377 Uiso 1 2 calc R
H13 H 0.74358 0.16123 0.45946 0.0378 Uiso 1 2 calc R
H14 H 0.90735 0.08558 0.35598 0.0379 Uiso 1 2 calc R
H15 H 1.05957 0.21738 0.11845 0.0305 Uiso 1 2 calc R
H16 H 0.97606 0.35969 0.04875 0.0303 Uiso 1 2 calc R
H17 H 1.05877 0.3782 0.15442 0.0306 Uiso 1 2 calc R

loop_
_atom_site_aniso_label
_atom_site_aniso_U_11
_atom_site_aniso_U_22
_atom_site_aniso_U_33
_atom_site_aniso_U_12
_atom_site_aniso_U_13
_atom_site_aniso_U_23
I1 0.02427(14) 0.02136(14) 0.03065(14) -0.00225(9) -0.01263(10) -0.00384(9)
O1 0.0521(17) 0.0291(13) 0.0290(13) 0.0065(12) -0.0236(12) -0.0134(10)
O2 0.0332(13) 0.0172(11) 0.0240(11) 0.0044(10) -0.0144(10) -0.0063(9)
O3 0.0226(11) 0.0178(10) 0.0149(10) 0.0057(9) -0.0072(8) -0.0046(8)
C1 0.0235(16) 0.0228(16) 0.0209(15) 0.0035(13) -0.0086(12) -0.0069(12)
C6 0.0275(17) 0.0319(18) 0.0189(15) -0.0059(14) -0.0117(13) 0.0004(12)
C7 0.0183(14) 0.0189(14) 0.0156(13) -0.0036(12) -0.0086(11) -0.0012(11)
C8 0.0215(16) 0.0206(15) 0.0232(15) 0.0016(13) -0.0079(12) -0.0048(12)
C9 0.0248(16) 0.0154(14) 0.0199(14) -0.0002(12) -0.0095(12) -0.0031(11)
C10 0.0337(19) 0.0194(16) 0.0407(19) 0.0048(14) -0.0192(16) -0.0114(14)
C11 0.0260(17) 0.0236(16) 0.0255(16) 0.0003(14) -0.0155(13) -0.0011(12)
C12 0.0251(16) 0.0149(14) 0.0130(13) 0.0035(12) -0.0090(11) -0.0019(10)
C13 0.0236(16) 0.0195(15) 0.0221(15) -0.0030(13) -0.0093(12) -0.0030(12)
C14 0.0246(17) 0.0318(19) 0.0188(15) 0.0014(14) -0.0056(12) -0.0078(13)
C15 0.0264(17) 0.0270(18) 0.0212(16) -0.0027(14) 0.0007(13) -0.0055(13)
C16 0.043(2) 0.0264(18) 0.0256(17) 0.0027(16) -0.0206(15) -0.0017(13)
C17 0.0234(16) 0.0179(15) 0.0196(14) 0.0007(12) -0.0104(12) -0.0026(11)
C18 0.0241(16) 0.0255(17) 0.0268(16) -0.0019(14) -0.0102(13) -0.0050(13)

loop_
_atom_type_symbol
_atom_type_description
_atom_type_scat_dispersion_real
_atom_type_scat_dispersion_imag
_atom_type_scat_source
C C 0.0033 0.0016
;
International Tables for Crystallography
(Vol. C, Tables 4.2.6.8 and 6.1.1.4)
;
H H 0.0000 0.0000
;
International Tables for Crystallography
(Vol. C, Table 6.1.1.4)
;
I I -0.4742 1.8119
;
International Tables for Crystallography
(Vol. C, Tables 4.2.6.8 and 6.1.1.4)
;
O O 0.0106 0.0060
;
International Tables for Crystallography
(Vol. C, Tables 4.2.6.8 and 6.1.1.4)
;

loop_
_geom_angle_atom_site_label_1
_geom_angle_atom_site_label_2
_geom_angle_atom_site_label_3
_geom_angle
_geom_angle_publ_flag
C10 O2 C13 115.7(3) yes
C7 O3 C12 119.5(2) yes
C7 C1 C11 119.3(3) yes
C11 C6 C14 119.3(3) yes
O3 C7 C1 123.6(3) yes
O3 C7 C8 115.7(3) yes
C1 C7 C8 120.7(3) yes
C7 C8 C14 119.6(3) yes
I1 C9 C12 118.9(3) yes
I1 C9 C15 113.5(2) yes
C12 C9 C15 127.6(4) yes
C1 C11 C6 120.6(3) yes
O3 C12 C9 119.6(3) yes
O3 C12 C17 114.2(2) yes
C9 C12 C17 125.7(3) yes
O1 C13 O2 123.6(3) yes
O1 C13 C17 125.2(3) yes
O2 C13 C17 111.2(3) yes
C6 C14 C8 120.4(3) yes
C12 C17 C13 111.9(3) yes
C12 C17 C16 110.0(3) yes
C12 C17 C18 111.3(3) yes
C13 C17 C16 109.4(3) yes
C13 C17 C18 105.7(2) yes
C16 C17 C18 108.4(3) yes
C7 C1 H1 120.251 no
C11 C1 H1 120.446 no
C11 C6 H2 120.341 no
C14 C6 H2 120.341 no
C7 C8 H3 120.109 no
C14 C8 H3 120.305 no
O2 C10 H6 109.148 no
O2 C10 H7 109.504 no
O2 C10 H8 109.850 no
H6 C10 H7 109.437 no
H6 C10 H8 109.446 no
H7 C10 H8 109.442 no
C1 C11 H4 119.726 no
C6 C11 H4 119.644 no
C6 C14 H5 119.768 no
C8 C14 H5 119.783 no
C9 C15 H9 109.242 no
C9 C15 H10 109.598 no
C9 C15 H11 109.654 no
H9 C15 H10 109.443 no
H9 C15 H11 109.448 no
H10 C15 H11 109.441 no
C17 C16 H12 109.530 no
C17 C16 H13 109.312 no
C17 C16 H14 109.654 no
H12 C16 H13 109.442 no
H12 C16 H14 109.442 no
H13 C16 H14 109.447 no
C17 C18 H15 109.714 no
C17 C18 H16 109.260 no
C17 C18 H17 109.529 no
H15 C18 H16 109.441 no
H15 C18 H17 109.441 no
H16 C18 H17 109.442 no

loop_
_geom_bond_atom_site_label_1
_geom_bond_atom_site_label_2
_geom_bond_distance
_geom_bond_publ_flag
I1 C9 2.111(4) yes
O1 C13 1.198(5) yes
O2 C10 1.447(4) yes
O2 C13 1.340(4) yes
O3 C7 1.394(4) yes
O3 C12 1.393(4) yes
C1 C7 1.384(5) yes
C1 C11 1.393(5) yes
C6 C11 1.387(5) yes
C6 C14 1.382(5) yes
C7 C8 1.377(4) yes
C8 C14 1.396(5) yes
C9 C12 1.332(4) yes
C9 C15 1.500(4) yes
C12 C17 1.533(6) yes
C13 C17 1.530(4) yes
C16 C17 1.535(5) yes
C17 C18 1.535(4) yes
C1 H1 0.930 no
C6 H2 0.930 no
C8 H3 0.930 no
C10 H6 0.960 no
C10 H7 0.960 no
C10 H8 0.960 no
C11 H4 0.930 no
C14 H5 0.930 no
C15 H9 0.960 no
C15 H10 0.960 no
C15 H11 0.960 no
C16 H12 0.960 no
C16 H13 0.960 no
C16 H14 0.960 no
C18 H15 0.960 no
C18 H16 0.960 no
C18 H17 0.960 no

loop_
_geom_contact_atom_site_label_1
_geom_contact_atom_site_label_2
_geom_contact_distance
_geom_contact_publ_flag
_geom_contact_site_symmetry_2
I1 O3 3.109(2) no .
O1 C10 2.647(5) no .
O1 C12 3.551(5) no .
O1 C15 3.543(5) no .
O1 C16 2.775(5) no .
O1 C18 3.310(4) no .
O2 C1 3.267(5) no .
O2 C9 3.346(4) no .
O2 C12 2.842(4) no .
O2 C15 3.580(4) no .
O2 C18 2.890(4) no .
O3 C16 3.379(5) no .
O3 C18 2.698(5) no .
C1 C9 3.423(4) no .
C1 C12 2.859(5) no .
C1 C14 2.773(4) no .
C6 C7 2.777(4) no .
C7 C9 3.245(4) no .
C7 C17 3.310(5) no .
C7 C18 3.147(6) no .
C8 C11 2.769(5) no .
C9 C13 3.105(5) no .
C9 C16 3.187(6) no .
C13 C15 3.154(5) no .
C15 C16 3.423(6) no .
C15 C17 3.143(5) no .
O1 C6 3.446(5) no 1_556
O1 C15 3.351(5) no 2_666
O2 C11 3.550(5) no 2_665
O2 C18 3.486(3) no 2_765
C6 O1 3.446(5) no 1_554
C10 C11 3.419(6) no 2_665
C11 O2 3.550(5) no 2_665
C11 C10 3.419(6) no 2_665
C15 O1 3.351(5) no 2_666
C18 O2 3.486(3) no 2_765
I1 H1 3.5693 no .
I1 H9 3.0685 no .
I1 H10 3.2250 no .
O1 H6 2.6205 no .
O1 H7 2.5927 no .
O1 H8 3.5902 no .
O1 H11 2.6407 no .
O1 H12 2.5998 no .
O1 H13 2.8071 no .
O1 H17 3.1067 no .
O2 H1 2.6144 no .
O2 H11 3.0742 no .
O2 H16 2.6838 no .
O2 H17 3.0554 no .
O3 H1 2.6468 no .
O3 H3 2.4899 no .
O3 H14 3.2214 no .
O3 H15 2.6290 no .
O3 H16 2.5668 no .
C1 H2 3.2542 no .
C1 H3 3.2375 no .
C1 H16 2.9230 no .
C6 H1 3.2540 no .
C6 H3 3.2499 no .
C7 H4 3.2346 no .
C7 H5 3.2343 no .
C7 H15 3.2166 no .
C7 H16 2.5738 no .
C8 H1 3.2375 no .
C8 H2 3.2520 no .
C8 H16 3.2631 no .
C9 H1 2.9298 no .
C9 H13 2.9280 no .
C9 H14 3.4579 no .
C10 H1 3.5902 no .
C11 H5 3.2300 no .
C12 H1 2.5790 no .
C12 H9 3.1749 no .
C12 H10 3.0868 no .
C12 H11 2.6458 no .
C12 H12 3.3413 no .
C12 H13 2.6791 no .
C12 H14 2.7070 no .
C12 H15 2.8040 no .
C12 H16 2.6369 no .
C12 H17 3.3485 no .
C13 H1 3.4741 no .
C13 H6 2.5942 no .
C13 H7 2.5758 no .
C13 H8 3.1611 no .
C13 H11 2.4515 no .
C13 H12 2.6432 no .
C13 H13 2.7132 no .
C13 H14 3.3305 no .
C13 H15 3.2777 no .
C13 H16 2.7093 no .
C13 H17 2.5133 no .
C14 H4 3.2286 no .
C15 H13 2.8097 no .
C16 H10 3.5740 no .
C16 H11 2.9772 no .
C16 H15 2.5947 no .
C16 H16 3.3163 no .
C16 H17 2.7437 no .
C17 H1 3.3762 no .
C17 H11 2.7452 no .
C18 H12 2.6628 no .
C18 H13 3.3229 no .
C18 H14 2.6686 no .
H1 H4 2.3251 no .
H1 H8 3.4542 no .
H1 H16 3.0441 no .
H2 H4 2.3168 no .
H2 H5 2.3139 no .
H3 H5 2.3272 no .
H3 H15 3.5729 no .
H3 H16 3.5772 no .
H6 H11 3.4402 no .
H10 H13 2.8002 no .
H11 H12 3.5292 no .
H11 H13 2.3768 no .
H12 H15 2.8227 no .
H12 H16 3.5678 no .
H12 H17 2.5693 no .
H13 H15 3.4909 no .
H14 H15 2.4164 no .
H14 H16 3.5019 no .
H14 H17 3.0509 no .
I1 H6 3.5331 no 1_545
I1 H8 3.3521 no 1_545
I1 H13 3.3561 no 2_656
I1 H15 3.4561 no 1_455
O1 H2 2.6082 no 1_556
O1 H6 3.2759 no 2_666
O1 H9 3.0327 no 2_666
O1 H11 2.8710 no 2_666
O2 H4 3.0665 no 2_665
O2 H15 3.5634 no 2_765
O2 H16 2.9941 no 2_765
O2 H17 3.3567 no 2_765
O3 H3 2.7101 no 2_755
C1 H1 3.3087 no 2_665
C1 H4 3.4698 no 2_665
C1 H8 3.3023 no 2_665
C1 H17 3.0523 no 2_765
C6 H2 3.5230 no 2_764
C6 H6 3.1860 no 2_665
C6 H9 3.4397 no 2_665
C6 H12 3.2458 no 1_554
C6 H17 3.4161 no 2_765
C8 H7 3.0690 no 2_765
C8 H14 3.2369 no 2_755
C8 H15 3.3260 no 2_755
C9 H4 3.1378 no 2_665
C9 H10 3.3556 no 2_656
C10 H4 3.3021 no 2_665
C10 H10 3.5933 no 2_666
C10 H11 3.3373 no 2_666
C10 H15 3.3919 no 2_765
C10 H16 3.3450 no 2_765
C11 H1 3.2122 no 2_665
C11 H6 3.1247 no 2_665
C11 H8 3.1365 no 2_665
C11 H9 3.2657 no 2_665
C11 H17 2.8549 no 2_765
C12 H3 3.4360 no 2_755
C14 H7 3.2797 no 2_765
C14 H9 3.4822 no 1_654
C14 H12 3.2165 no 1_554
C14 H14 3.1410 no 2_755
C15 H4 3.1384 no 2_665
C15 H5 3.3386 no 1_456
C15 H6 3.3156 no 2_666
C15 H7 3.4728 no 2_666
C15 H10 3.5214 no 2_656
C16 H2 3.4509 no 1_556
C16 H3 3.5351 no 2_755
C16 H5 3.4261 no 1_556
C16 H5 3.4571 no 2_755
C16 H10 3.4809 no 2_656
C18 H3 3.4021 no 2_755
C18 H7 3.5885 no 2_765
C18 H8 3.4170 no 2_765
C18 H16 3.1292 no 2_765
H1 C1 3.3087 no 2_665
H1 C11 3.2122 no 2_665
H1 H1 2.7847 no 2_665
H1 H4 2.5815 no 2_665
H1 H8 3.4672 no 2_665
H1 H17 3.2306 no 2_765
H2 O1 2.6082 no 1_554
H2 C6 3.5230 no 2_764
H2 C16 3.4509 no 1_554
H2 H2 2.9055 no 2_764
H2 H6 3.1708 no 2_665
H2 H9 2.9256 no 2_665
H2 H12 2.7363 no 1_554
H2 H13 3.3660 no 1_554
H3 O3 2.7101 no 2_755
H3 C12 3.4360 no 2_755
H3 C16 3.5351 no 2_755
H3 C18 3.4021 no 2_755
H3 H3 3.0733 no 2_755
H3 H7 2.9973 no 2_765
H3 H14 2.7272 no 2_755
H3 H15 2.5860 no 2_755
H4 O2 3.0665 no 2_665
H4 C1 3.4698 no 2_665
H4 C9 3.1378 no 2_665
H4 C10 3.3021 no 2_665
H4 C15 3.1384 no 2_665
H4 H1 2.5815 no 2_665
H4 H6 3.0760 no 2_665
H4 H8 3.2029 no 2_665
H4 H9 2.5594 no 2_665
H4 H11 3.3287 no 2_665
H4 H17 2.9043 no 2_765
H5 C15 3.3386 no 1_654
H5 C16 3.4261 no 1_554
H5 C16 3.4571 no 2_755
H5 H7 3.3393 no 2_765
H5 H9 2.7619 no 1_654
H5 H10 3.0443 no 1_654
H5 H12 2.6769 no 1_554
H5 H13 3.4728 no 1_554
H5 H14 2.5295 no 2_755
H6 I1 3.5331 no 1_565
H6 O1 3.2759 no 2_666
H6 C6 3.1860 no 2_665
H6 C11 3.1247 no 2_665
H6 C15 3.3156 no 2_666
H6 H2 3.1708 no 2_665
H6 H4 3.0760 no 2_665
H6 H10 3.1770 no 2_666
H6 H11 2.6596 no 2_666
H6 H13 3.2186 no 2_666
H7 C8 3.0690 no 2_765
H7 C14 3.2797 no 2_765
H7 C15 3.4728 no 2_666
H7 C18 3.5885 no 2_765
H7 H3 2.9973 no 2_765
H7 H5 3.3393 no 2_765
H7 H9 3.5783 no 2_666
H7 H10 3.1024 no 2_666
H7 H11 3.1896 no 2_666
H7 H15 3.2425 no 2_765
H7 H16 3.1253 no 2_765
H8 I1 3.3521 no 1_565
H8 C1 3.3023 no 2_665
H8 C11 3.1365 no 2_665
H8 C18 3.4170 no 2_765
H8 H1 3.4672 no 2_665
H8 H4 3.2029 no 2_665
H8 H15 2.9571 no 2_765
H8 H16 3.3220 no 2_765
H8 H17 3.4244 no 2_765
H9 O1 3.0327 no 2_666
H9 C6 3.4397 no 2_665
H9 C11 3.2657 no 2_665
H9 C14 3.4822 no 1_456
H9 H2 2.9256 no 2_665
H9 H4 2.5594 no 2_665
H9 H5 2.7619 no 1_456
H9 H7 3.5783 no 2_666
H9 H12 3.4815 no 1_455
H10 C9 3.3556 no 2_656
H10 C10 3.5933 no 2_666
H10 C15 3.5214 no 2_656
H10 C16 3.4809 no 2_656
H10 H5 3.0443 no 1_456
H10 H6 3.1770 no 2_666
H10 H7 3.1024 no 2_666
H10 H10 2.8871 no 2_656
H10 H13 2.9715 no 2_656
H10 H14 3.1377 no 2_656
H11 O1 2.8710 no 2_666
H11 C10 3.3373 no 2_666
H11 H4 3.3287 no 2_665
H11 H6 2.6596 no 2_666
H11 H7 3.1896 no 2_666
H12 C6 3.2458 no 1_556
H12 C14 3.2165 no 1_556
H12 H2 2.7363 no 1_556
H12 H5 2.6769 no 1_556
H12 H9 3.4815 no 1_655
H13 I1 3.3561 no 2_656
H13 H2 3.3660 no 1_556
H13 H5 3.4728 no 1_556
H13 H6 3.2186 no 2_666
H13 H10 2.9715 no 2_656
H14 C8 3.2369 no 2_755
H14 C14 3.1410 no 2_755
H14 H3 2.7272 no 2_755
H14 H5 2.5295 no 2_755
H14 H10 3.1377 no 2_656
H15 I1 3.4561 no 1_655
H15 O2 3.5634 no 2_765
H15 C8 3.3260 no 2_755
H15 C10 3.3919 no 2_765
H15 H3 2.5860 no 2_755
H15 H7 3.2425 no 2_765
H15 H8 2.9571 no 2_765
H16 O2 2.9941 no 2_765
H16 C10 3.3450 no 2_765
H16 C18 3.1292 no 2_765
H16 H7 3.1253 no 2_765
H16 H8 3.3220 no 2_765
H16 H16 2.5255 no 2_765
H16 H17 2.8909 no 2_765
H17 O2 3.3567 no 2_765
H17 C1 3.0523 no 2_765
H17 C6 3.4161 no 2_765
H17 C11 2.8549 no 2_765
H17 H1 3.2306 no 2_765
H17 H4 2.9043 no 2_765
H17 H8 3.4244 no 2_765
H17 H16 2.8909 no 2_765

loop_
_geom_torsion_atom_site_label_1
_geom_torsion_atom_site_label_2
_geom_torsion_atom_site_label_3
_geom_torsion_atom_site_label_4
_geom_torsion
_geom_torsion_publ_flag
C10 O2 C13 O1 1.1(4) no
C10 O2 C13 C17 -175.9(2) no
C7 O3 C12 C9 94.7(3) no
C7 O3 C12 C17 -93.3(3) no
C12 O3 C7 C1 -13.8(5) no
C12 O3 C7 C8 167.3(3) no
C7 C1 C11 C6 0.2(6) no
C11 C1 C7 O3 -179.0(3) no
C11 C1 C7 C8 -0.1(6) no
C11 C6 C14 C8 0.3(6) no
C14 C6 C11 C1 -0.3(6) no
O3 C7 C8 C14 179.0(3) no
C1 C7 C8 C14 0.1(6) no
C7 C8 C14 C6 -0.2(6) no
I1 C9 C12 O3 -5.3(4) no
I1 C9 C12 C17 -176.29(17) no
C15 C9 C12 O3 173.7(3) no
C15 C9 C12 C17 2.7(5) no
O3 C12 C17 C13 135.4(2) no
O3 C12 C17 C16 -102.7(2) no
O3 C12 C17 C18 17.4(3) no
C9 C12 C17 C13 -53.1(4) no
C9 C12 C17 C16 68.7(4) no
C9 C12 C17 C18 -171.2(3) no
O1 C13 C17 C12 131.2(3) no
O1 C13 C17 C16 9.0(4) no
O1 C13 C17 C18 -107.5(3) no
O2 C13 C17 C12 -51.9(3) no
O2 C13 C17 C16 -174.0(2) no
O2 C13 C17 C18 69.4(3) no
